data_4514175
loop_
_publ_author_name
'Chen, Ya'
'Wang, Bin'
'Wang, Xiaoqing'
'Xie, Lin-Hua'
'Li, Jinping'
'Xie, Yabo'
'Li, Jian-Rong'

_publ_section_title
;
 A Copper(II)-Paddlewheel Metal-Organic Framework with Exceptional
 Hydrolytic Stability and Selective Adsorption and Detection Ability of
 Aniline in Water.
;
_journal_issue 32
_journal_name_full 'ACS applied materials &amp; interfaces'
_journal_page_first 27027
_journal_page_last 27035
_journal_paper_doi 10.1021/acsami.7b07920
_journal_volume 9
_journal_year 2017
_chemical_formula_moiety '0.25(C100 H60 Cu8 O32)'
_chemical_formula_sum 'C25 H15 Cu2 O8'
_chemical_formula_weight 570.45
_chemical_name_systematic
;
 ?
;
_space_group_crystal_system tetragonal
_space_group_IT_number 129
_space_group_name_Hall '-P 4a 2a'
_space_group_name_H-M_alt 'P 4/n m m'
_symmetry_space_group_name_Hall '-P 4a 2a'
_symmetry_space_group_name_H-M 'P 4/n m m :2'
_atom_sites_solution_hydrogens geom
_atom_sites_solution_primary direct
_audit_creation_date 2017-04-19
_audit_creation_method
;
Olex2 1.2
(compiled 2017.03.28 svn.r3405 for OlexSys, GUI svn.r5335)
;
_cell_angle_alpha 90
_cell_angle_beta 90
_cell_angle_gamma 90
_cell_formula_units_Z 4
_cell_length_a 18.9060(6)
_cell_length_b 18.9060(6)
_cell_length_c 13.6216(8)
_cell_measurement_reflns_used 1258
_cell_measurement_temperature 373.01(10)
_cell_measurement_theta_max 57.9280
_cell_measurement_theta_min 3.9700
_cell_volume 4868.9(4)
_computing_cell_refinement
;
CrysAlisPro, Agilent Technologies,
Version 1.171.37.35 (release 13-08-2014 CrysAlis171 .NET)
(compiled Aug 13 2014,18:06:01)
;
_computing_data_collection
;
CrysAlisPro, Agilent Technologies,
Version 1.171.37.35 (release 13-08-2014 CrysAlis171 .NET)
(compiled Aug 13 2014,18:06:01)
;
_computing_data_reduction
;
CrysAlisPro, Agilent Technologies,
Version 1.171.37.35 (release 13-08-2014 CrysAlis171 .NET)
(compiled Aug 13 2014,18:06:01)
;
_computing_molecular_graphics 'Olex2 (Dolomanov et al., 2009)'
_computing_publication_material 'Olex2 (Dolomanov et al., 2009)'
_computing_structure_refinement 'ShelXL (Sheldrick, 2015)'
_computing_structure_solution 'SIR2004 (Burla et al., 2007)'
_diffrn_ambient_environment air
_diffrn_ambient_temperature 373.01(10)
_diffrn_detector 'CCD plate'
_diffrn_detector_area_resol_mean 10.3376
_diffrn_detector_type AtlasS2
_diffrn_measured_fraction_theta_full 0.999
_diffrn_measured_fraction_theta_max 0.986
_diffrn_measurement_details
;
#__ type_ start__ end____ width___ exp.time_
  1 omega -114.00  -14.00   1.0000   10.0000
omega____ theta____ kappa____ phi______ frames
    -      -41.6855  -57.0000  -60.0000 100

#__ type_ start__ end____ width___ exp.time_
  2 omega -116.00  -17.00   1.0000   10.0000
omega____ theta____ kappa____ phi______ frames
    -      -41.6855  -37.0000    0.0000 99

#__ type_ start__ end____ width___ exp.time_
  3 omega   30.00   90.00   1.0000   30.0000
omega____ theta____ kappa____ phi______ frames
    -      105.8759  -30.0000 -180.0000 60

#__ type_ start__ end____ width___ exp.time_
  4 omega   94.00  174.00   1.0000   30.0000
omega____ theta____ kappa____ phi______ frames
    -      105.8759  125.0000  -90.0000 80

#__ type_ start__ end____ width___ exp.time_
  5 omega  103.00  178.00   1.0000   30.0000
omega____ theta____ kappa____ phi______ frames
    -      105.8759  125.0000 -180.0000 75

#__ type_ start__ end____ width___ exp.time_
  6 omega   23.00   96.00   1.0000   30.0000
omega____ theta____ kappa____ phi______ frames
    -      105.8759  -94.0000  120.0000 73
;
_diffrn_measurement_device 'four-circle diffractometer'
_diffrn_measurement_device_type 'SuperNova, Dual, Cu at zero, AtlasS2'
_diffrn_measurement_method '\w scans'
_diffrn_orient_matrix_UB_11 -0.0487831000
_diffrn_orient_matrix_UB_12 0.0535967000
_diffrn_orient_matrix_UB_13 0.0516033000
_diffrn_orient_matrix_UB_21 0.0274479000
_diffrn_orient_matrix_UB_22 -0.0251982000
_diffrn_orient_matrix_UB_23 0.1006558000
_diffrn_orient_matrix_UB_31 0.0591793000
_diffrn_orient_matrix_UB_32 0.0559193000
_diffrn_orient_matrix_UB_33 -0.0039359000
_diffrn_radiation_monochromator mirror
_diffrn_radiation_probe x-ray
_diffrn_radiation_type CuK\a
_diffrn_radiation_wavelength 1.54184
_diffrn_reflns_av_R_equivalents 0.1464
_diffrn_reflns_av_unetI/netI 0.0880
_diffrn_reflns_Laue_measured_fraction_full 0.999
_diffrn_reflns_Laue_measured_fraction_max 0.986
_diffrn_reflns_limit_h_max 23
_diffrn_reflns_limit_h_min -13
_diffrn_reflns_limit_k_max 18
_diffrn_reflns_limit_k_min -21
_diffrn_reflns_limit_l_max 16
_diffrn_reflns_limit_l_min -16
_diffrn_reflns_number 14175
_diffrn_reflns_point_group_measured_fraction_full 0.999
_diffrn_reflns_point_group_measured_fraction_max 0.986
_diffrn_reflns_theta_full 67.684
_diffrn_reflns_theta_max 73.947
_diffrn_reflns_theta_min 4.000
_diffrn_source 'sealed X-ray tube'
_diffrn_source_type 'SuperNova (Cu) X-ray Source'
_exptl_absorpt_coefficient_mu 1.284
_exptl_absorpt_correction_T_max 1.00000
_exptl_absorpt_correction_T_min 0.55349
_exptl_absorpt_correction_type multi-scan
_exptl_absorpt_process_details
;
CrysAlisPro, Agilent Technologies,
Version 1.171.37.35 (release 13-08-2014 CrysAlis171 .NET)
(compiled Aug 13 2014,18:06:01)
Empirical absorption correction using spherical harmonics,
 implemented in SCALE3 ABSPACK scaling algorithm.
;
_exptl_crystal_density_diffrn 0.778
_exptl_crystal_description
;
;
_exptl_crystal_F_000 1148
_refine_diff_density_max 0.619
_refine_diff_density_min -0.371
_refine_diff_density_rms 0.064
_refine_ls_extinction_method none
_refine_ls_goodness_of_fit_ref 0.982
_refine_ls_hydrogen_treatment constr
_refine_ls_matrix_type full
_refine_ls_number_parameters 95
_refine_ls_number_reflns 2706
_refine_ls_number_restraints 0
_refine_ls_restrained_S_all 0.982
_refine_ls_R_factor_all 0.1468
_refine_ls_R_factor_gt 0.0665
_refine_ls_shift/su_max 0.001
_refine_ls_shift/su_mean 0.000
_refine_ls_structure_factor_coef Fsqd
_refine_ls_weighting_details 'w=1/[\s^2^(Fo^2^)+(0.0840P)^2^] where P=(Fo^2^+2Fc^2^)/3'
_refine_ls_weighting_scheme calc
_refine_ls_wR_factor_gt 0.1536
_refine_ls_wR_factor_ref 0.1916
_reflns_Friedel_coverage 0.000
_reflns_number_gt 1345
_reflns_number_total 2706
_reflns_threshold_expression 'I > 2\s(I)'
_cod_data_source_file am7b07920_si_002.cif
_cod_data_source_block BUT-155
_cod_database_code 4514175
_shelxl_version_number 2014-1
_chemical_oxdiff_formula CHOCu
_shelx_space_group_comment
;
The symmetry employed for this shelxl refinement is uniquely defined
by the following loop, which should always be used as a source of
symmetry information in preference to the above space-group names.
They are only intended as comments.
;
_reflns_odcompleteness_completeness 99.88
_reflns_odcompleteness_iscentric 1
_reflns_odcompleteness_theta 66.97
_olex2_refinement_description
;
1. Fixed Uiso
 At 1.2 times of:
  All C(H) groups
 At 1.5 times of:
  All C(H,H,H) groups
2. Others
 Fixed Sof: H11a(0.5) H11b(0.5) H11c(0.5) H8a(0.25) H8b(0.25) H8c(0.25)
3.a Me refined with riding coordinates:
 C8(H8a,H8b,H8c)
3.b Aromatic/amide H refined with riding coordinates:
 C4(H4), C2(H2)
3.c Idealised Me refined as rotating group:
 C11(H11a,H11b,H11c)
;
_olex2_submission_special_instructions 'No special instructions were received'

loop_
_space_group_symop_operation_xyz
'x, y, z'
'-x+1/2, -y+1/2, z'
'-y+1/2, x, z'
'y, -x+1/2, z'
'-x, y+1/2, -z'
'x+1/2, -y, -z'
'y+1/2, x+1/2, -z'
'-y, -x, -z'
'-x, -y, -z'
'x-1/2, y-1/2, -z'
'y-1/2, -x, -z'
'-y, x-1/2, -z'
'x, -y-1/2, z'
'-x-1/2, y, z'
'-y-1/2, -x-1/2, z'
'y, x, z'

loop_
_atom_site_label
_atom_site_type_symbol
_atom_site_fract_x
_atom_site_fract_y
_atom_site_fract_z
_atom_site_U_iso_or_equiv
_atom_site_adp_type
_atom_site_occupancy
_atom_site_site_symmetry_order
_atom_site_calc_flag
_atom_site_refinement_flags_posn
_atom_site_refinement_flags_adp
_atom_site_refinement_flags_occupancy
_atom_site_disorder_assembly
_atom_site_disorder_group
Cu1 Cu 0.96842(3) 0.53158(3) 0.43255(7) 0.0460(3) Uani 1 2 d S T P . .
O1 O 0.95943(19) 0.43786(17) 0.3780(3) 0.0576(9) Uani 1 1 d . . . . .
O2 O 1.01724(18) 0.38056(17) 0.4976(3) 0.0601(10) Uani 1 1 d . . . . .
C6 C 0.8133(3) 0.2500 0.2091(5) 0.0430(15) Uani 1 2 d S T P . .
C10 C 0.7500 0.2500 0.0553(6) 0.044(2) Uani 1 4 d S T P . .
C7 C 0.7500 0.2500 0.2601(7) 0.048(2) Uani 1 4 d S T P . .
C1 C 0.9807(3) 0.3834(3) 0.4192(4) 0.0504(12) Uani 1 1 d . . . . .
C9 C 0.8143(4) 0.2500 0.1047(5) 0.0465(16) Uani 1 2 d S T P . .
C5 C 0.8799(4) 0.2500 0.2688(5) 0.0502(17) Uani 1 2 d S T P . .
C3 C 0.9598(3) 0.3135(3) 0.3752(4) 0.0521(12) Uani 1 1 d . . . . .
C4 C 0.9073(3) 0.3126(3) 0.3029(4) 0.0528(13) Uani 1 1 d . . . . .
H4 H 0.8906 0.3551 0.2775 0.063 Uiso 1 1 calc R . . . .
C2 C 0.9850(4) 0.2500 0.4120(5) 0.0562(19) Uani 1 2 d S T P . .
H2 H 1.0189 0.2500 0.4615 0.067 Uiso 1 2 calc RS T P . .
C11 C 0.8835(4) 0.2500 0.0506(6) 0.072(2) Uani 1 2 d S T P . .
H11A H 0.9000 0.2023 0.0436 0.109 Uiso 0.5 1 calc GR . . A -1
H11B H 0.9176 0.2771 0.0869 0.109 Uiso 0.5 1 calc GR . . A -1
H11C H 0.8771 0.2707 -0.0131 0.109 Uiso 0.5 1 calc GR . . A -1
C8 C 0.7500 0.2500 0.3714(7) 0.078(4) Uani 1 4 d S T P . .
H8A H 0.7739 0.2085 0.3949 0.117 Uiso 0.25 1 calc R . . B -1
H8B H 0.7021 0.2500 0.3949 0.117 Uiso 0.25 1 calc RS T P B -1
H8C H 0.7739 0.2915 0.3949 0.117 Uiso 0.25 1 calc R . . B -1

loop_
_atom_site_aniso_label
_atom_site_aniso_U_11
_atom_site_aniso_U_22
_atom_site_aniso_U_33
_atom_site_aniso_U_23
_atom_site_aniso_U_13
_atom_site_aniso_U_12
Cu1 0.0434(4) 0.0434(4) 0.0514(5) 0.0076(4) -0.0076(4) -0.0080(5)
O1 0.067(2) 0.0427(18) 0.064(2) 0.0040(17) -0.016(2) -0.0046(18)
O2 0.065(2) 0.049(2) 0.067(2) -0.0021(18) -0.0188(19) -0.0086(17)
C6 0.050(4) 0.039(3) 0.041(3) 0.000 -0.006(3) 0.000
C10 0.051(5) 0.045(5) 0.035(5) 0.000 0.000 0.000
C7 0.065(7) 0.047(6) 0.032(5) 0.000 0.000 0.000
C1 0.046(3) 0.049(3) 0.056(3) 0.000(3) -0.006(2) -0.005(2)
C9 0.052(4) 0.046(4) 0.041(3) 0.000 -0.002(3) 0.000
C5 0.057(4) 0.052(4) 0.042(3) 0.000 -0.005(3) 0.000
C3 0.050(3) 0.051(3) 0.055(3) 0.000(2) -0.010(3) 0.001(3)
C4 0.058(3) 0.048(3) 0.053(3) 0.004(2) -0.012(3) -0.002(2)
C2 0.045(4) 0.060(4) 0.063(5) 0.000 -0.010(3) 0.000
C11 0.052(4) 0.113(7) 0.052(5) 0.000 -0.002(4) 0.000
C8 0.076(8) 0.123(11) 0.035(5) 0.000 0.000 0.000

loop_
_atom_type_symbol
_atom_type_description
_atom_type_scat_dispersion_real
_atom_type_scat_dispersion_imag
_atom_type_scat_source
C C 0.0181 0.0091 'International Tables Vol C Tables 4.2.6.8 and 6.1.1.4'
Cu Cu -1.9646 0.5888 'International Tables Vol C Tables 4.2.6.8 and 6.1.1.4'
O O 0.0492 0.0322 'International Tables Vol C Tables 4.2.6.8 and 6.1.1.4'
H H 0.0000 0.0000 'International Tables Vol C Tables 4.2.6.8 and 6.1.1.4'

loop_
_geom_angle_atom_site_label_1
_geom_angle_atom_site_label_2
_geom_angle_atom_site_label_3
_geom_angle
_geom_angle_site_symmetry_1
_geom_angle_site_symmetry_3
O1 Cu1 Cu1 83.47(11) 15_775 9_766
O1 Cu1 Cu1 83.47(11) . 9_766
O1 Cu1 O1 90.8(2) . 15_775
O1 Cu1 O2 89.16(15) . 7_546
O1 Cu1 O2 89.16(15) 15_775 9_766
O1 Cu1 O2 172.37(15) 15_775 7_546
O1 Cu1 O2 172.37(15) . 9_766
O2 Cu1 Cu1 88.94(11) 9_766 9_766
O2 Cu1 Cu1 88.94(11) 7_546 9_766
O2 Cu1 O2 89.9(2) 9_766 7_546
C1 O1 Cu1 124.0(3) . .
C1 O2 Cu1 116.9(3) . 9_766
C7 C6 C9 121.0(7) . .
C7 C6 C5 117.0(6) . .
C9 C6 C5 122.1(6) . .
C9 C10 C10 119.0(4) 2_655 11_665
C9 C10 C10 119.0(4) . 11_665
C9 C10 C9 122.1(8) . 2_655
C6 C7 C6 119.7(9) . 2_655
C6 C7 C8 120.1(4) 2_655 .
C6 C7 C8 120.1(4) . .
O1 C1 O2 126.3(5) . .
O1 C1 C3 117.6(4) . .
O2 C1 C3 116.1(4) . .
C6 C9 C11 120.2(6) . .
C10 C9 C6 118.2(7) . .
C10 C9 C11 121.7(6) . .
C4 C5 C6 120.0(3) . .
C4 C5 C6 120.0(3) 13_565 .
C4 C5 C4 119.1(7) 13_565 .
C4 C3 C1 118.6(4) . .
C2 C3 C1 121.8(5) . .
C2 C3 C4 119.3(5) . .
C5 C4 C3 121.1(5) . .
C5 C4 H4 119.5 . .
C3 C4 H4 119.5 . .
C3 C2 C3 120.0(7) 13_565 .
C3 C2 H2 120.0 13_565 .
C3 C2 H2 120.0 . .
C9 C11 H11A 109.5 . .
C9 C11 H11B 109.5 . .
C9 C11 H11C 109.5 . .
H11A C11 H11B 109.5 . .
H11A C11 H11C 109.5 . .
H11B C11 H11C 109.5 . .
C7 C8 H8A 109.5 . .
C7 C8 H8B 109.5 . .
C7 C8 H8C 109.5 . .
H8A C8 H8B 109.5 . .
H8A C8 H8C 109.5 . .
H8B C8 H8C 109.5 . .

loop_
_geom_bond_atom_site_label_1
_geom_bond_atom_site_label_2
_geom_bond_distance
_geom_bond_site_symmetry_2
Cu1 Cu1 2.4956(18) 9_766
Cu1 O1 1.929(3) .
Cu1 O1 1.929(3) 15_775
Cu1 O2 1.934(3) 7_546
Cu1 O2 1.934(3) 9_766
O1 C1 1.239(6) .
O2 Cu1 1.934(3) 9_766
O2 C1 1.272(6) .
C6 C7 1.383(8) .
C6 C9 1.423(8) .
C6 C5 1.500(9) .
C10 C10 1.506(16) 11_665
C10 C9 1.390(8) .
C10 C9 1.390(8) 2_655
C7 C6 1.383(8) 2_655
C7 C8 1.516(12) .
C1 C3 1.505(7) .
C9 C11 1.500(9) .
C5 C4 1.372(6) 13_565
C5 C4 1.372(6) .
C3 C4 1.399(6) .
C3 C2 1.385(6) .
C4 H4 0.9300 .
C2 C3 1.385(6) 13_565
C2 H2 0.9300 .
C11 H11A 0.9600 .
C11 H11B 0.9600 .
C11 H11C 0.9600 .
C8 H8A 0.9600 .
C8 H8B 0.9600 .
C8 H8C 0.9600 .

loop_
_smtbx_masks_void_nr
_smtbx_masks_void_average_x
_smtbx_masks_void_average_y
_smtbx_masks_void_average_z
_smtbx_masks_void_volume
_smtbx_masks_void_count_electrons
1 -0.411 -0.031 -0.408 3145.6 0.0
